data_7050008
loop_
_publ_author_name
'John Killoran'
'John F. Gallagher'
'Paul V. Murphy'
'Donal F. O'Shea'

_publ_section_title
;
 A study of the effects of subunit pre-orientation for diarylpyrrole
 esters; design of new aryl-heteroaryl fluorescent sensors
;
_journal_issue 10
_journal_name_full 'New Journal of Chemistry'
_journal_page_first 1258
_journal_paper_doi 10.1039/b507669b
_journal_volume 29
_journal_year 2005
_chemical_formula_moiety 'C21 H22 N2 O2'
_chemical_formula_sum 'C21 H22 N2 O2'
_chemical_formula_weight 334.41
_chemical_melting_point 439
_chemical_name_common
;3-(4-Dimethylamino-phenyl)-5-phenyl-1H-pyrrole-2-carboxylic
acid ethyl ester
;
_chemical_name_systematic
;
3-(4-Dimethylamino-phenyl)-5-phenyl-1H-pyrrole-2-carboxylic acid ethyl ester
;
_space_group_IT_number 2
_symmetry_cell_setting triclinic
_symmetry_space_group_name_Hall '-P 1'
_symmetry_space_group_name_H-M 'P -1'
_atom_sites_solution_hydrogens geom
_atom_sites_solution_primary direct
_atom_sites_solution_secondary difmap
_audit_creation_method SHELXL-97
_cell_angle_alpha 67.237(5)
_cell_angle_beta 80.480(8)
_cell_angle_gamma 72.421(8)
_cell_formula_units_Z 4
_cell_length_a 9.8173(11)
_cell_length_b 13.3363(11)
_cell_length_c 15.9016(10)
_cell_measurement_reflns_used 72
_cell_measurement_temperature 294(2)
_cell_measurement_theta_max 35.63
_cell_measurement_theta_min 5.6
_cell_volume 1827.3(3)
_computing_cell_refinement 'XSCANS (Siemens, 1996)'
_computing_data_collection 'XSCANS (Siemens, 1996)'
_computing_data_reduction 'XSCANS (Siemens, 1996)'
_computing_molecular_graphics 'PLATON (Spek, 2002), ORTEX (McArdle, 1995)'
_computing_publication_material 'PLATON (Spek, 2002), PREP8 (Ferguson, 1998)'
_computing_structure_refinement 'SHELXL97 (Sheldrick, 1997)'
_computing_structure_solution 'SHELXS97 (Sheldrick, 1990)'
_diffrn_ambient_temperature 294(2)
_diffrn_measured_fraction_theta_full 1.00
_diffrn_measured_fraction_theta_max 1.00
_diffrn_measurement_device_type 'Siemens P4'
_diffrn_measurement_method /w
_diffrn_radiation_monochromator graphite
_diffrn_radiation_source 'fine-focus sealed tube'
_diffrn_radiation_type MoK\a
_diffrn_radiation_wavelength 0.71073
_diffrn_reflns_av_R_equivalents 0.018
_diffrn_reflns_av_sigmaI/netI 0.031
_diffrn_reflns_limit_h_max 12
_diffrn_reflns_limit_h_min -1
_diffrn_reflns_limit_k_max 15
_diffrn_reflns_limit_k_min -14
_diffrn_reflns_limit_l_max 19
_diffrn_reflns_limit_l_min -19
_diffrn_reflns_number 8324
_diffrn_reflns_theta_full 26.0
_diffrn_reflns_theta_max 26.0
_diffrn_reflns_theta_min 2.2
_diffrn_standards_decay_% 1
_diffrn_standards_interval_count 296
_diffrn_standards_number 4
_exptl_absorpt_coefficient_mu 0.079
_exptl_absorpt_correction_T_max 0.980
_exptl_absorpt_correction_T_min 0.971
_exptl_absorpt_correction_type none
_exptl_absorpt_process_details none
_exptl_crystal_colour colourless
_exptl_crystal_density_diffrn 1.216
_exptl_crystal_density_method 'not measured'
_exptl_crystal_description block
_exptl_crystal_F_000 712
_exptl_crystal_size_max 0.38
_exptl_crystal_size_mid 0.26
_exptl_crystal_size_min 0.26
_refine_diff_density_max 0.34
_refine_diff_density_min -0.32
_refine_diff_density_rms 0.15
_refine_ls_extinction_method none
_refine_ls_goodness_of_fit_ref 1.027
_refine_ls_hydrogen_treatment mixed
_refine_ls_matrix_type full
_refine_ls_number_parameters 468
_refine_ls_number_reflns 7032
_refine_ls_number_restraints 0
_refine_ls_restrained_S_all 1.027
_refine_ls_R_factor_all 0.0997
_refine_ls_R_factor_gt 0.0544
_refine_ls_shift/su_max 0.000
_refine_ls_shift/su_mean 0.001
_refine_ls_structure_factor_coef Fsqd
_refine_ls_weighting_details 'calc w=1/[\s^2^(Fo^2^)+(0.0651P)^2^+0.2011P] where P=(Fo^2^+2Fc^2^)/3'
_refine_ls_weighting_scheme calc
_refine_ls_wR_factor_gt 0.1187
_refine_ls_wR_factor_ref 0.1408
_reflns_number_gt 4257
_reflns_number_total 7032
_reflns_threshold_expression >2\s(I)
_cod_data_source_file b507669b.txt
_cod_data_source_block (II)
_cod_depositor_comments
;
The following automatic conversions were performed:
'_symmetry_cell_setting' value 'Triclinic' changed to 'triclinic'
according to '/home/saulius/struct/CIF-dictionaries/cif_core.dic'
dictionary named 'cif_core.dic' version 2.4.1 from 2010-06-29.

Automatic conversion script
Id: cif_fix_enum 1527 2010-12-29 10:47:43Z saulius 
;
_cod_original_sg_symbol_Hall '-p 1'
_cod_database_code 7050008

loop_
_symmetry_equiv_pos_as_xyz
'x, y, z'
'-x, -y, -z'

loop_
_atom_site_label
_atom_site_type_symbol
_atom_site_fract_x
_atom_site_fract_y
_atom_site_fract_z
_atom_site_U_iso_or_equiv
_atom_site_adp_type
_atom_site_occupancy
_atom_site_symmetry_multiplicity
_atom_site_calc_flag
_atom_site_refinement_flags
_atom_site_disorder_assembly
_atom_site_disorder_group
O1A O 0.17632(18) 0.56100(12) 0.99586(10) 0.0742(5) Uani 1 1 d . . .
O2A O 0.14885(16) 0.74579(12) 0.92194(9) 0.0656(4) Uani 1 1 d . . .
N1A N 0.42332(19) 0.51566(15) 0.88989(12) 0.0580(5) Uani 1 1 d . . .
H1A H 0.406(2) 0.4544(19) 0.9389(16) 0.073(7) Uiso 1 1 d . . .
C1A C 0.5359(2) 0.51506(18) 0.82725(13) 0.0551(5) Uani 1 1 d . . .
C2A C 0.5185(2) 0.62454(18) 0.76715(14) 0.0584(5) Uani 1 1 d . . .
H2A H 0.5804 0.6489 0.7172 0.070 Uiso 1 1 calc R . .
C3A C 0.3928(2) 0.69399(17) 0.79269(13) 0.0537(5) Uani 1 1 d . . .
C4A C 0.3356(2) 0.62307(17) 0.87120(14) 0.0545(5) Uani 1 1 d . . .
C5A C 0.2143(2) 0.63816(18) 0.93516(14) 0.0556(5) Uani 1 1 d . . .
C6A C 0.0200(3) 0.76711(19) 0.97834(15) 0.0691(6) Uani 1 1 d . . .
H6A1 H 0.0404 0.7323 1.0425 0.083 Uiso 1 1 calc R . .
H6A2 H -0.0514 0.7369 0.9680 0.083 Uiso 1 1 calc R . .
C7A C -0.0324(3) 0.8917(2) 0.9515(2) 0.1055(10) Uani 1 1 d . . .
H7A1 H 0.0387 0.9202 0.9630 0.158 Uiso 1 1 calc R . .
H7A2 H -0.1193 0.9103 0.9866 0.158 Uiso 1 1 calc R . .
H7A3 H -0.0504 0.9250 0.8877 0.158 Uiso 1 1 calc R . .
C11A C 0.6460(2) 0.41347(18) 0.82574(14) 0.0549(5) Uani 1 1 d . . .
C12A C 0.6283(3) 0.30610(19) 0.87379(16) 0.0716(7) Uani 1 1 d . . .
H12A H 0.5444 0.2976 0.9095 0.086 Uiso 1 1 calc R . .
C13A C 0.7328(3) 0.2117(2) 0.86962(17) 0.0759(7) Uani 1 1 d . . .
H13A H 0.7187 0.1404 0.9024 0.091 Uiso 1 1 calc R . .
C14A C 0.8571(3) 0.2223(2) 0.81750(16) 0.0691(6) Uani 1 1 d . . .
H14A H 0.9274 0.1587 0.8146 0.083 Uiso 1 1 calc R . .
C15A C 0.8767(3) 0.3275(2) 0.76972(17) 0.0717(6) Uani 1 1 d . . .
H15A H 0.9610 0.3354 0.7344 0.086 Uiso 1 1 calc R . .
C16A C 0.7724(2) 0.4217(2) 0.77355(15) 0.0648(6) Uani 1 1 d . . .
H16A H 0.7872 0.4925 0.7403 0.078 Uiso 1 1 calc R . .
C31A C 0.3393(2) 0.81576(17) 0.73845(13) 0.0524(5) Uani 1 1 d . . .
C32A C 0.4368(2) 0.87825(18) 0.69002(14) 0.0591(5) Uani 1 1 d . . .
H32A H 0.5342 0.8429 0.6944 0.071 Uiso 1 1 calc R . .
C33A C 0.3944(2) 0.99033(18) 0.63606(15) 0.0622(6) Uani 1 1 d . . .
H33A H 0.4632 1.0288 0.6052 0.075 Uiso 1 1 calc R . .
C34A C 0.2496(2) 1.04726(18) 0.62685(14) 0.0568(5) Uani 1 1 d . . .
C35A C 0.1511(2) 0.98493(18) 0.67348(14) 0.0578(5) Uani 1 1 d . . .
H35A H 0.0537 1.0198 0.6683 0.069 Uiso 1 1 calc R . .
C36A C 0.1955(2) 0.87227(18) 0.72728(13) 0.0561(5) Uani 1 1 d . . .
H36A H 0.1270 0.8331 0.7569 0.067 Uiso 1 1 calc R . .
N34A N 0.2057(2) 1.16052(16) 0.57282(14) 0.0760(6) Uani 1 1 d . . .
C37A C 0.3094(3) 1.2200(2) 0.51975(19) 0.0899(8) Uani 1 1 d . . .
H37A H 0.3692 1.2238 0.5599 0.135 Uiso 1 1 calc R . .
H37B H 0.2610 1.2949 0.4827 0.135 Uiso 1 1 calc R . .
H37C H 0.3673 1.1811 0.4812 0.135 Uiso 1 1 calc R . .
C38A C 0.0589(3) 1.2209(2) 0.57081(18) 0.0885(8) Uani 1 1 d . . .
H38A H 0.0088 1.1966 0.5384 0.133 Uiso 0.81(3) 1 calc PR . .
H38B H 0.0507 1.3001 0.5405 0.133 Uiso 0.81(3) 1 calc PR . .
H38C H 0.0181 1.2067 0.6321 0.133 Uiso 0.81(3) 1 calc PR . .
H38D H 0.0429 1.2723 0.6023 0.133 Uiso 0.19(3) 1 calc PR . .
H38E H 0.0010 1.1689 0.6002 0.133 Uiso 0.19(3) 1 calc PR . .
H38F H 0.0336 1.2622 0.5086 0.133 Uiso 0.19(3) 1 calc PR . .
O1B O 0.35788(19) 0.30627(13) 1.04218(10) 0.0804(5) Uani 1 1 d . . .
O2B O 0.41612(16) 0.13001(12) 1.14159(10) 0.0702(4) Uani 1 1 d . . .
N1B N 0.13166(18) 0.36321(15) 1.16032(12) 0.0530(4) Uani 1 1 d . . .
H1B H 0.149(2) 0.4219(18) 1.1104(15) 0.067(7) Uiso 1 1 d . . .
C1B C 0.0368(2) 0.36856(17) 1.23228(14) 0.0524(5) Uani 1 1 d . . .
C2B C 0.0591(2) 0.26109(16) 1.29679(14) 0.0539(5) Uani 1 1 d . . .
H2B H 0.0088 0.2406 1.3531 0.065 Uiso 1 1 calc R . .
C3B C 0.1698(2) 0.18729(16) 1.26417(13) 0.0486(5) Uani 1 1 d . . .
C4B C 0.2155(2) 0.25444(16) 1.17845(13) 0.0500(5) Uani 1 1 d . . .
C5B C 0.3336(2) 0.23547(18) 1.11366(14) 0.0558(5) Uani 1 1 d . . .
C6B C 0.5442(3) 0.1038(2) 1.08624(17) 0.0836(8) Uani 1 1 d . . .
H6B1 H 0.6071 0.1496 1.0820 0.100 Uiso 1 1 calc R . .
H6B2 H 0.5201 0.1185 1.0251 0.100 Uiso 1 1 calc R . .
C7B C 0.6156(4) -0.0174(3) 1.1312(2) 0.1285(14) Uani 1 1 d . . .
H7B1 H 0.6369 -0.0312 1.1921 0.193 Uiso 1 1 calc R . .
H7B2 H 0.7029 -0.0376 1.0970 0.193 Uiso 1 1 calc R . .
H7B3 H 0.5534 -0.0619 1.1336 0.193 Uiso 1 1 calc R . .
C11B C -0.0687(2) 0.47192(17) 1.23561(15) 0.0545(5) Uani 1 1 d . . .
C12B C -0.1290(2) 0.55807(19) 1.15813(17) 0.0676(6) Uani 1 1 d . . .
H12B H -0.1011 0.5518 1.1012 0.081 Uiso 1 1 calc R . .
C13B C -0.2302(3) 0.6532(2) 1.1647(2) 0.0820(8) Uani 1 1 d . . .
H13B H -0.2699 0.7103 1.1122 0.098 Uiso 1 1 calc R . .
C14B C -0.2724(3) 0.6639(2) 1.2479(2) 0.0859(8) Uani 1 1 d . . .
H14B H -0.3403 0.7280 1.2520 0.103 Uiso 1 1 calc R . .
C15B C -0.2140(3) 0.5795(2) 1.32517(19) 0.0820(8) Uani 1 1 d . . .
H15B H -0.2425 0.5864 1.3819 0.098 Uiso 1 1 calc R . .
C16B C -0.1133(3) 0.48461(19) 1.31909(16) 0.0699(6) Uani 1 1 d . . .
H16B H -0.0744 0.4280 1.3720 0.084 Uiso 1 1 calc R . .
C31B C 0.2165(2) 0.06493(16) 1.31551(13) 0.0490(5) Uani 1 1 d . . .
C32B C 0.2175(2) 0.02537(17) 1.41046(14) 0.0569(5) Uani 1 1 d . . .
H32B H 0.1923 0.0773 1.4397 0.068 Uiso 1 1 calc R . .
C33B C 0.2545(2) -0.08772(18) 1.46253(14) 0.0622(6) Uani 1 1 d . . .
H33B H 0.2545 -0.1101 1.5257 0.075 Uiso 1 1 calc R . .
C34B C 0.2920(2) -0.16928(17) 1.42245(14) 0.0581(5) Uani 1 1 d . . .
C35B C 0.2904(2) -0.13022(17) 1.32732(15) 0.0591(5) Uani 1 1 d . . .
H35B H 0.3149 -0.1820 1.2980 0.071 Uiso 1 1 calc R . .
C36B C 0.2535(2) -0.01669(17) 1.27598(14) 0.0554(5) Uani 1 1 d . . .
H36B H 0.2533 0.0059 1.2128 0.067 Uiso 1 1 calc R . .
N34B N 0.3253(3) -0.28362(16) 1.47479(14) 0.0844(7) Uani 1 1 d . . .
C37B C 0.3629(3) -0.3219(2) 1.56698(16) 0.0828(8) Uani 1 1 d . . .
H37G H 0.4351 -0.2882 1.5696 0.124 Uiso 0.74(3) 1 calc PR . .
H37H H 0.3992 -0.4024 1.5894 0.124 Uiso 0.74(3) 1 calc PR . .
H37I H 0.2798 -0.3008 1.6040 0.124 Uiso 0.74(3) 1 calc PR . .
H37J H 0.3077 -0.3727 1.6057 0.124 Uiso 0.26(3) 1 calc PR . .
H37K H 0.3435 -0.2586 1.5859 0.124 Uiso 0.26(3) 1 calc PR . .
H37L H 0.4629 -0.3602 1.5713 0.124 Uiso 0.26(3) 1 calc PR . .
C38B C 0.3543(3) -0.36498(19) 1.43194(19) 0.0867(8) Uani 1 1 d . . .
H38G H 0.2793 -0.3458 1.3922 0.130 Uiso 0.88(3) 1 calc PR . .
H38H H 0.3590 -0.4383 1.4778 0.130 Uiso 0.88(3) 1 calc PR . .
H38I H 0.4440 -0.3655 1.3970 0.130 Uiso 0.88(3) 1 calc PR . .
H38J H 0.4422 -0.4206 1.4525 0.130 Uiso 0.12(3) 1 calc PR . .
H38K H 0.3625 -0.3281 1.3669 0.130 Uiso 0.12(3) 1 calc PR . .
H38L H 0.2775 -0.4008 1.4477 0.130 Uiso 0.12(3) 1 calc PR . .

loop_
_atom_site_aniso_label
_atom_site_aniso_U_11
_atom_site_aniso_U_22
_atom_site_aniso_U_33
_atom_site_aniso_U_23
_atom_site_aniso_U_13
_atom_site_aniso_U_12
O1A 0.0828(11) 0.0546(9) 0.0694(10) -0.0173(8) 0.0210(9) -0.0155(8)
O2A 0.0760(10) 0.0497(9) 0.0580(9) -0.0182(7) 0.0085(8) -0.0061(8)
N1A 0.0594(11) 0.0511(11) 0.0548(11) -0.0153(9) 0.0049(9) -0.0117(9)
C1A 0.0527(12) 0.0585(13) 0.0502(12) -0.0183(10) -0.0009(10) -0.0115(10)
C2A 0.0506(12) 0.0646(14) 0.0527(12) -0.0142(11) -0.0006(10) -0.0150(11)
C3A 0.0497(12) 0.0570(13) 0.0515(12) -0.0161(10) -0.0038(10) -0.0136(10)
C4A 0.0529(12) 0.0512(13) 0.0553(12) -0.0175(10) -0.0004(10) -0.0115(10)
C5A 0.0615(13) 0.0496(13) 0.0514(12) -0.0162(10) -0.0013(10) -0.0118(11)
C6A 0.0680(15) 0.0709(16) 0.0635(14) -0.0319(12) -0.0005(12) -0.0028(12)
C7A 0.117(2) 0.0774(19) 0.098(2) -0.0393(16) -0.0031(18) 0.0184(17)
C11A 0.0515(12) 0.0609(14) 0.0510(11) -0.0219(10) -0.0030(10) -0.0100(11)
C12A 0.0631(14) 0.0660(16) 0.0687(14) -0.0185(12) 0.0132(12) -0.0093(12)
C13A 0.0759(17) 0.0592(15) 0.0764(16) -0.0196(12) 0.0124(13) -0.0098(13)
C14A 0.0638(15) 0.0707(16) 0.0706(15) -0.0344(13) -0.0034(12) -0.0028(12)
C15A 0.0582(14) 0.0831(18) 0.0790(16) -0.0404(14) 0.0101(12) -0.0183(13)
C16A 0.0599(14) 0.0657(15) 0.0710(14) -0.0293(12) 0.0052(12) -0.0179(12)
C31A 0.0508(12) 0.0547(13) 0.0496(11) -0.0147(10) -0.0034(9) -0.0158(10)
C32A 0.0441(11) 0.0623(14) 0.0649(13) -0.0166(11) -0.0037(10) -0.0132(10)
C33A 0.0501(13) 0.0631(14) 0.0682(14) -0.0126(11) 0.0013(11) -0.0245(11)
C34A 0.0520(13) 0.0593(13) 0.0546(12) -0.0149(10) -0.0003(10) -0.0168(11)
C35A 0.0443(11) 0.0640(14) 0.0570(12) -0.0141(11) -0.0026(10) -0.0132(10)
C36A 0.0472(12) 0.0636(14) 0.0528(12) -0.0116(10) -0.0003(9) -0.0215(10)
N34A 0.0572(12) 0.0578(12) 0.0883(14) -0.0035(10) 0.0001(10) -0.0125(10)
C37A 0.0872(19) 0.0634(16) 0.102(2) -0.0121(14) 0.0115(16) -0.0281(15)
C38A 0.0782(18) 0.0690(16) 0.0895(18) -0.0152(14) 0.0104(15) -0.0042(14)
O1B 0.0927(12) 0.0615(10) 0.0541(9) -0.0073(8) 0.0150(9) -0.0020(9)
O2B 0.0695(10) 0.0563(9) 0.0604(9) -0.0136(7) 0.0131(8) -0.0004(8)
N1B 0.0542(10) 0.0464(11) 0.0523(10) -0.0149(8) -0.0008(9) -0.0094(9)
C1B 0.0479(12) 0.0522(13) 0.0580(12) -0.0225(10) 0.0011(10) -0.0126(10)
C2B 0.0544(12) 0.0486(12) 0.0567(12) -0.0180(10) 0.0052(10) -0.0161(10)
C3B 0.0465(11) 0.0485(12) 0.0526(11) -0.0190(9) -0.0040(9) -0.0132(9)
C4B 0.0510(12) 0.0467(12) 0.0497(11) -0.0179(9) -0.0043(9) -0.0074(10)
C5B 0.0622(14) 0.0506(13) 0.0478(12) -0.0173(10) -0.0026(10) -0.0059(11)
C6B 0.0814(18) 0.0705(17) 0.0736(15) -0.0244(13) 0.0212(14) 0.0004(14)
C7B 0.132(3) 0.085(2) 0.110(2) -0.0291(18) 0.030(2) 0.027(2)
C11B 0.0466(12) 0.0487(12) 0.0667(13) -0.0208(10) 0.0031(10) -0.0136(10)
C12B 0.0602(14) 0.0630(15) 0.0754(15) -0.0247(12) -0.0042(12) -0.0100(12)
C13B 0.0669(16) 0.0623(16) 0.095(2) -0.0179(14) -0.0060(14) 0.0012(13)
C14B 0.0688(16) 0.0609(16) 0.109(2) -0.0311(16) 0.0212(16) -0.0032(13)
C15B 0.0858(18) 0.0624(16) 0.0841(17) -0.0294(14) 0.0289(15) -0.0138(14)
C16B 0.0745(16) 0.0537(14) 0.0686(15) -0.0169(11) 0.0141(12) -0.0149(12)
C31B 0.0466(11) 0.0470(12) 0.0525(12) -0.0159(9) -0.0041(9) -0.0128(9)
C32B 0.0659(14) 0.0517(13) 0.0561(12) -0.0226(10) 0.0006(10) -0.0172(11)
C33B 0.0786(16) 0.0582(14) 0.0501(12) -0.0150(11) -0.0063(11) -0.0227(12)
C34B 0.0604(13) 0.0511(13) 0.0615(13) -0.0149(11) -0.0113(11) -0.0154(10)
C35B 0.0669(14) 0.0499(13) 0.0659(14) -0.0264(11) -0.0084(11) -0.0129(11)
C36B 0.0594(13) 0.0547(13) 0.0519(12) -0.0191(10) -0.0070(10) -0.0127(10)
N34B 0.1227(19) 0.0484(12) 0.0764(14) -0.0113(10) -0.0349(13) -0.0135(12)
C37B 0.0947(19) 0.0651(16) 0.0732(16) -0.0002(13) -0.0125(14) -0.0278(14)
C38B 0.102(2) 0.0502(14) 0.0956(19) -0.0203(13) -0.0111(16) -0.0069(14)

loop_
_atom_type_symbol
_atom_type_description
_atom_type_scat_dispersion_real
_atom_type_scat_dispersion_imag
_atom_type_scat_source
C C 0.0033 0.0016 'International Tables Vol C Tables 4.2.6.8 and 6.1.1.4'
H H 0.0000 0.0000 'International Tables Vol C Tables 4.2.6.8 and 6.1.1.4'
N N 0.0061 0.0033 'International Tables Vol C Tables 4.2.6.8 and 6.1.1.4'
O O 0.0106 0.0060 'International Tables Vol C Tables 4.2.6.8 and 6.1.1.4'

loop_
_geom_angle_atom_site_label_1
_geom_angle_atom_site_label_2
_geom_angle_atom_site_label_3
_geom_angle
_geom_angle_site_symmetry_1
_geom_angle_site_symmetry_3
_geom_angle_publ_flag
C5A O2A C6A 116.29(17) . . ?
C1A N1A C4A 110.34(18) . . ?
N1A C1A C2A 106.50(18) . . ?
N1A C1A C11A 124.08(19) . . ?
C2A C1A C11A 129.3(2) . . ?
C1A C2A C3A 109.72(19) . . ?
C4A C3A C2A 105.53(18) . . ?
C4A C3A C31A 131.48(19) . . ?
C2A C3A C31A 122.91(18) . . ?
N1A C4A C3A 107.90(18) . . ?
N1A C4A C5A 116.73(18) . . ?
C3A C4A C5A 135.3(2) . . ?
O1A C5A O2A 122.68(19) . . ?
O1A C5A C4A 123.93(19) . . ?
O2A C5A C4A 113.38(18) . . ?
O2A C6A C7A 106.3(2) . . ?
C16A C11A C12A 117.2(2) . . ?
C16A C11A C1A 120.4(2) . . ?
C12A C11A C1A 122.4(2) . . ?
C13A C12A C11A 121.2(2) . . ?
C13A C12A H12A 119.4 . . ?
C11A C12A H12A 119.4 . . ?
C14A C13A C12A 120.3(2) . . ?
C14A C13A H13A 119.8 . . ?
C12A C13A H13A 119.8 . . ?
C15A C14A C13A 119.3(2) . . ?
C15A C14A H14A 120.3 . . ?
C13A C14A H14A 120.3 . . ?
C14A C15A C16A 120.4(2) . . ?
C14A C15A H15A 119.8 . . ?
C16A C15A H15A 119.8 . . ?
C15A C16A C11A 121.5(2) . . ?
C15A C16A H16A 119.2 . . ?
C11A C16A H16A 119.2 . . ?
C36A C31A C32A 116.16(19) . . ?
C36A C31A C3A 124.19(18) . . ?
C32A C31A C3A 119.52(18) . . ?
C33A C32A C31A 122.5(2) . . ?
C33A C32A H32A 118.8 . . ?
C31A C32A H32A 118.8 . . ?
C32A C33A C34A 121.0(2) . . ?
C32A C33A H33A 119.5 . . ?
C34A C33A H33A 119.5 . . ?
N34A C34A C35A 121.55(19) . . ?
N34A C34A C33A 121.46(19) . . ?
C35A C34A C33A 116.99(19) . . ?
C36A C35A C34A 121.2(2) . . ?
C36A C35A H35A 119.4 . . ?
C34A C35A H35A 119.4 . . ?
C35A C36A C31A 122.08(19) . . ?
C35A C36A H36A 119.0 . . ?
C31A C36A H36A 119.0 . . ?
C34A N34A C38A 121.21(19) . . ?
C34A N34A C37A 120.2(2) . . ?
C38A N34A C37A 118.6(2) . . ?
C1A N1A H1A 126.6(14) . . ?
C4A N1A H1A 123.0(14) . . ?
C1A C2A H2A 125.1 . . ?
C3A C2A H2A 125.1 . . ?
O2A C6A H6A1 110.5 . . ?
C7A C6A H6A1 110.5 . . ?
O2A C6A H6A2 110.5 . . ?
C7A C6A H6A2 110.5 . . ?
H6A1 C6A H6A2 108.7 . . ?
C6A C7A H7A1 109.5 . . ?
C6A C7A H7A2 109.5 . . ?
H7A1 C7A H7A2 109.5 . . ?
C6A C7A H7A3 109.5 . . ?
H7A1 C7A H7A3 109.5 . . ?
H7A2 C7A H7A3 109.5 . . ?
N34A C37A H37A 109.5 . . ?
N34A C37A H37B 109.5 . . ?
H37A C37A H37B 109.5 . . ?
N34A C37A H37C 109.5 . . ?
H37A C37A H37C 109.5 . . ?
H37B C37A H37C 109.5 . . ?
N34A C38A H38A 109.5 . . ?
N34A C38A H38B 109.5 . . ?
H38A C38A H38B 109.5 . . ?
N34A C38A H38C 109.5 . . ?
H38A C38A H38C 109.5 . . ?
H38B C38A H38C 109.5 . . ?
N34A C38A H38D 109.5 . . ?
H38A C38A H38D 141.1 . . ?
H38B C38A H38D 56.3 . . ?
H38C C38A H38D 56.3 . . ?
N34A C38A H38E 109.5 . . ?
H38A C38A H38E 56.3 . . ?
H38B C38A H38E 141.1 . . ?
H38C C38A H38E 56.3 . . ?
H38D C38A H38E 109.5 . . ?
N34A C38A H38F 109.5 . . ?
H38A C38A H38F 56.3 . . ?
H38B C38A H38F 56.3 . . ?
H38C C38A H38F 141.1 . . ?
H38D C38A H38F 109.5 . . ?
H38E C38A H38F 109.5 . . ?
C5B O2B C6B 117.62(17) . . ?
C1B N1B C4B 109.87(17) . . ?
N1B C1B C2B 107.14(17) . . ?
N1B C1B C11B 124.16(18) . . ?
C2B C1B C11B 128.68(19) . . ?
C1B C2B C3B 109.35(18) . . ?
C4B C3B C2B 105.62(17) . . ?
C4B C3B C31B 131.34(18) . . ?
C2B C3B C31B 123.03(17) . . ?
N1B C4B C3B 107.99(17) . . ?
N1B C4B C5B 117.40(18) . . ?
C3B C4B C5B 134.32(18) . . ?
O1B C5B O2B 122.49(19) . . ?
O1B C5B C4B 124.76(19) . . ?
O2B C5B C4B 112.75(17) . . ?
O2B C6B C7B 107.1(2) . . ?
C16B C11B C12B 117.8(2) . . ?
C16B C11B C1B 119.5(2) . . ?
C12B C11B C1B 122.7(2) . . ?
C13B C12B C11B 120.7(2) . . ?
C13B C12B H12B 119.6 . . ?
C11B C12B H12B 119.6 . . ?
C14B C13B C12B 120.4(2) . . ?
C14B C13B H13B 119.8 . . ?
C12B C13B H13B 119.8 . . ?
C13B C14B C15B 119.6(2) . . ?
C13B C14B H14B 120.2 . . ?
C15B C14B H14B 120.2 . . ?
C14B C15B C16B 120.2(2) . . ?
C14B C15B H15B 119.9 . . ?
C16B C15B H15B 119.9 . . ?
C15B C16B C11B 121.2(2) . . ?
C15B C16B H16B 119.4 . . ?
C11B C16B H16B 119.4 . . ?
C36B C31B C32B 116.06(18) . . ?
C36B C31B C3B 124.27(18) . . ?
C32B C31B C3B 119.58(18) . . ?
C33B C32B C31B 122.43(19) . . ?
C33B C32B H32B 118.8 . . ?
C31B C32B H32B 118.8 . . ?
C32B C33B C34B 121.2(2) . . ?
C32B C33B H33B 119.4 . . ?
C34B C33B H33B 119.4 . . ?
N34B C34B C33B 121.6(2) . . ?
N34B C34B C35B 121.8(2) . . ?
C33B C34B C35B 116.62(19) . . ?
C36B C35B C34B 121.53(19) . . ?
C36B C35B H35B 119.2 . . ?
C34B C35B H35B 119.2 . . ?
C35B C36B C31B 122.11(19) . . ?
C35B C36B H36B 118.9 . . ?
C31B C36B H36B 118.9 . . ?
C34B N34B C37B 120.3(2) . . ?
C34B N34B C38B 120.1(2) . . ?
C37B N34B C38B 118.1(2) . . ?
C1B N1B H1B 127.3(14) . . ?
C4B N1B H1B 122.2(14) . . ?
C1B C2B H2B 125.3 . . ?
C3B C2B H2B 125.3 . . ?
O2B C6B H6B1 110.3 . . ?
C7B C6B H6B1 110.3 . . ?
O2B C6B H6B2 110.3 . . ?
C7B C6B H6B2 110.3 . . ?
H6B1 C6B H6B2 108.6 . . ?
C6B C7B H7B1 109.5 . . ?
C6B C7B H7B2 109.5 . . ?
H7B1 C7B H7B2 109.5 . . ?
C6B C7B H7B3 109.5 . . ?
H7B1 C7B H7B3 109.5 . . ?
H7B2 C7B H7B3 109.5 . . ?
N34B C37B H37G 109.5 . . ?
N34B C37B H37H 109.5 . . ?
H37G C37B H37H 109.5 . . ?
N34B C37B H37I 109.5 . . ?
H37G C37B H37I 109.5 . . ?
H37H C37B H37I 109.5 . . ?
N34B C37B H37J 109.5 . . ?
H37G C37B H37J 141.1 . . ?
H37H C37B H37J 56.3 . . ?
H37I C37B H37J 56.3 . . ?
N34B C37B H37K 109.5 . . ?
H37G C37B H37K 56.3 . . ?
H37H C37B H37K 141.1 . . ?
H37I C37B H37K 56.3 . . ?
H37J C37B H37K 109.5 . . ?
N34B C37B H37L 109.5 . . ?
H37G C37B H37L 56.3 . . ?
H37H C37B H37L 56.3 . . ?
H37I C37B H37L 141.1 . . ?
H37J C37B H37L 109.5 . . ?
H37K C37B H37L 109.5 . . ?
N34B C38B H38G 109.5 . . ?
N34B C38B H38H 109.5 . . ?
H38G C38B H38H 109.5 . . ?
N34B C38B H38I 109.5 . . ?
H38G C38B H38I 109.5 . . ?
H38H C38B H38I 109.5 . . ?
N34B C38B H38J 109.5 . . ?
H38G C38B H38J 141.1 . . ?
H38H C38B H38J 56.3 . . ?
H38I C38B H38J 56.3 . . ?
N34B C38B H38K 109.5 . . ?
H38G C38B H38K 56.3 . . ?
H38H C38B H38K 141.1 . . ?
H38I C38B H38K 56.3 . . ?
H38J C38B H38K 109.5 . . ?
N34B C38B H38L 109.5 . . ?
H38G C38B H38L 56.3 . . ?
H38H C38B H38L 56.3 . . ?
H38I C38B H38L 141.1 . . ?
H38J C38B H38L 109.5 . . ?
H38K C38B H38L 109.5 . . ?

loop_
_geom_bond_atom_site_label_1
_geom_bond_atom_site_label_2
_geom_bond_distance
_geom_bond_site_symmetry_2
_geom_bond_publ_flag
O1A C5A 1.214(2) . ?
O2A C5A 1.331(2) . ?
O2A C6A 1.446(3) . ?
N1A C1A 1.361(3) . ?
N1A C4A 1.375(3) . ?
C1A C2A 1.378(3) . ?
C1A C11A 1.462(3) . ?
C2A C3A 1.407(3) . ?
C3A C4A 1.394(3) . ?
C3A C31A 1.486(3) . ?
C4A C5A 1.452(3) . ?
C6A C7A 1.488(3) . ?
C11A C12A 1.387(3) . ?
C11A C16A 1.382(3) . ?
C12A C13A 1.380(3) . ?
C13A C14A 1.369(3) . ?
C14A C15A 1.369(3) . ?
C15A C16A 1.375(3) . ?
C31A C32A 1.395(3) . ?
C31A C36A 1.389(3) . ?
C32A C33A 1.376(3) . ?
C33A C34A 1.396(3) . ?
C34A N34A 1.389(3) . ?
C34A C35A 1.395(3) . ?
C35A C36A 1.383(3) . ?
N34A C37A 1.437(3) . ?
N34A C38A 1.421(3) . ?
N1A H1A 0.92(2) . ?
C2A H2A 0.9300 . ?
C6A H6A1 0.9700 . ?
C6A H6A2 0.9700 . ?
C7A H7A1 0.9600 . ?
C7A H7A2 0.9600 . ?
C7A H7A3 0.9600 . ?
C12A H12A 0.9300 . ?
C13A H13A 0.9300 . ?
C14A H14A 0.9300 . ?
C15A H15A 0.9300 . ?
C16A H16A 0.9300 . ?
C32A H32A 0.9300 . ?
C33A H33A 0.9300 . ?
C35A H35A 0.9300 . ?
C36A H36A 0.9300 . ?
C37A H37A 0.9600 . ?
C37A H37B 0.9600 . ?
C37A H37C 0.9600 . ?
C38A H38A 0.9600 . ?
C38A H38B 0.9600 . ?
C38A H38C 0.9600 . ?
C38A H38D 0.9600 . ?
C38A H38E 0.9600 . ?
C38A H38F 0.9600 . ?
O1B C5B 1.207(2) . ?
O2B C5B 1.334(2) . ?
O2B C6B 1.444(3) . ?
N1B C1B 1.361(3) . ?
N1B C4B 1.378(2) . ?
C1B C2B 1.379(3) . ?
C1B C11B 1.467(3) . ?
C2B C3B 1.408(3) . ?
C3B C4B 1.399(3) . ?
C3B C31B 1.477(3) . ?
C4B C5B 1.449(3) . ?
C6B C7B 1.484(3) . ?
C11B C16B 1.385(3) . ?
C11B C12B 1.387(3) . ?
C12B C13B 1.384(3) . ?
C13B C14B 1.368(4) . ?
C14B C15B 1.370(4) . ?
C15B C16B 1.377(3) . ?
C31B C36B 1.388(3) . ?
C31B C32B 1.394(3) . ?
C32B C33B 1.376(3) . ?
C33B C34B 1.393(3) . ?
C34B N34B 1.390(3) . ?
C34B C35B 1.397(3) . ?
C35B C36B 1.378(3) . ?
N34B C37B 1.426(3) . ?
N34B C38B 1.430(3) . ?
N1B H1B 0.91(2) . ?
C2B H2B 0.9300 . ?
C6B H6B1 0.9700 . ?
C6B H6B2 0.9700 . ?
C7B H7B1 0.9600 . ?
C7B H7B2 0.9600 . ?
C7B H7B3 0.9600 . ?
C12B H12B 0.9300 . ?
C13B H13B 0.9300 . ?
C14B H14B 0.9300 . ?
C15B H15B 0.9300 . ?
C16B H16B 0.9300 . ?
C32B H32B 0.9300 . ?
C33B H33B 0.9300 . ?
C35B H35B 0.9300 . ?
C36B H36B 0.9300 . ?
C37B H37G 0.9600 . ?
C37B H37H 0.9600 . ?
C37B H37I 0.9600 . ?
C37B H37J 0.9600 . ?
C37B H37K 0.9600 . ?
C37B H37L 0.9600 . ?
C38B H38G 0.9600 . ?
C38B H38H 0.9600 . ?
C38B H38I 0.9600 . ?
C38B H38J 0.9600 . ?
C38B H38K 0.9600 . ?
C38B H38L 0.9600 . ?

loop_
_geom_hbond_atom_site_label_D
_geom_hbond_atom_site_label_H
_geom_hbond_atom_site_label_A
_geom_hbond_distance_DH
_geom_hbond_distance_HA
_geom_hbond_distance_DA
_geom_hbond_angle_DHA
_geom_hbond_site_symmetry_A
N1A H1A O1B 0.92(2) 2.15(2) 3.068(2) 174(2) .
N1B H1B O1A 0.91(2) 2.09(2) 2.995(2) 176(2) .
C12A H12A O1B 0.93 2.57 3.445(3) 157.0 .
C12B H12B O1A 0.93 2.96 3.616(3) 128.7 .
C36A H36A O2A 0.93 2.44 2.932(2) 112.9 .
C36B H36B O2B 0.93 2.47 2.910(3) 108.7 .

loop_
_geom_torsion_atom_site_label_1
_geom_torsion_atom_site_label_2
_geom_torsion_atom_site_label_3
_geom_torsion_atom_site_label_4
_geom_torsion
_geom_torsion_site_symmetry_1
_geom_torsion_site_symmetry_2
_geom_torsion_site_symmetry_3
_geom_torsion_site_symmetry_4
_geom_torsion_publ_flag
C4A N1A C1A C2A -0.4(2) . . . . ?
C4A N1A C1A C11A -177.63(19) . . . . ?
N1A C1A C2A C3A -0.3(2) . . . . ?
C11A C1A C2A C3A 176.7(2) . . . . ?
C1A C2A C3A C4A 0.8(2) . . . . ?
C1A C2A C3A C31A -176.37(18) . . . . ?
C1A N1A C4A C3A 1.0(2) . . . . ?
C1A N1A C4A C5A -176.91(18) . . . . ?
C2A C3A C4A N1A -1.1(2) . . . . ?
C31A C3A C4A N1A 175.8(2) . . . . ?
C2A C3A C4A C5A 176.2(2) . . . . ?
C31A C3A C4A C5A -6.9(4) . . . . ?
C6A O2A C5A O1A -5.9(3) . . . . ?
C6A O2A C5A C4A 175.04(18) . . . . ?
N1A C4A C5A O1A -9.9(3) . . . . ?
C3A C4A C5A O1A 173.0(2) . . . . ?
N1A C4A C5A O2A 169.13(18) . . . . ?
C3A C4A C5A O2A -8.0(3) . . . . ?
C5A O2A C6A C7A 179.8(2) . . . . ?
N1A C1A C11A C16A -165.7(2) . . . . ?
C2A C1A C11A C16A 17.8(3) . . . . ?
N1A C1A C11A C12A 15.9(3) . . . . ?
C2A C1A C11A C12A -160.6(2) . . . . ?
C16A C11A C12A C13A 0.1(3) . . . . ?
C1A C11A C12A C13A 178.6(2) . . . . ?
C11A C12A C13A C14A 0.0(4) . . . . ?
C12A C13A C14A C15A 0.1(4) . . . . ?
C13A C14A C15A C16A -0.4(4) . . . . ?
C14A C15A C16A C11A 0.5(4) . . . . ?
C12A C11A C16A C15A -0.4(3) . . . . ?
C1A C11A C16A C15A -178.9(2) . . . . ?
C4A C3A C31A C36A -32.9(3) . . . . ?
C2A C3A C31A C36A 143.5(2) . . . . ?
C4A C3A C31A C32A 151.4(2) . . . . ?
C2A C3A C31A C32A -32.1(3) . . . . ?
C36A C31A C32A C33A 1.8(3) . . . . ?
C3A C31A C32A C33A 177.8(2) . . . . ?
C31A C32A C33A C34A -0.3(3) . . . . ?
C32A C33A C34A N34A 179.7(2) . . . . ?
C32A C33A C34A C35A -1.0(3) . . . . ?
N34A C34A C35A C36A -179.9(2) . . . . ?
C33A C34A C35A C36A 0.9(3) . . . . ?
C34A C35A C36A C31A 0.6(3) . . . . ?
C32A C31A C36A C35A -1.9(3) . . . . ?
C3A C31A C36A C35A -177.70(19) . . . . ?
C35A C34A N34A C38A 7.1(3) . . . . ?
C33A C34A N34A C38A -173.7(2) . . . . ?
C35A C34A N34A C37A -174.9(2) . . . . ?
C33A C34A N34A C37A 4.4(4) . . . . ?
C4B N1B C1B C2B -0.9(2) . . . . ?
C4B N1B C1B C11B -179.91(18) . . . . ?
N1B C1B C2B C3B -0.2(2) . . . . ?
C11B C1B C2B C3B 178.7(2) . . . . ?
C1B C2B C3B C4B 1.2(2) . . . . ?
C1B C2B C3B C31B -177.69(18) . . . . ?
C1B N1B C4B C3B 1.7(2) . . . . ?
C1B N1B C4B C5B -173.09(17) . . . . ?
C2B C3B C4B N1B -1.7(2) . . . . ?
C31B C3B C4B N1B 177.02(19) . . . . ?
C2B C3B C4B C5B 171.8(2) . . . . ?
C31B C3B C4B C5B -9.5(4) . . . . ?
C6B O2B C5B O1B 4.6(3) . . . . ?
C6B O2B C5B C4B -174.8(2) . . . . ?
N1B C4B C5B O1B -5.3(3) . . . . ?
C3B C4B C5B O1B -178.3(2) . . . . ?
N1B C4B C5B O2B 173.98(18) . . . . ?
C3B C4B C5B O2B 0.9(3) . . . . ?
C5B O2B C6B C7B -179.7(2) . . . . ?
N1B C1B C11B C16B -150.7(2) . . . . ?
C2B C1B C11B C16B 30.5(3) . . . . ?
N1B C1B C11B C12B 30.5(3) . . . . ?
C2B C1B C11B C12B -148.2(2) . . . . ?
C16B C11B C12B C13B 0.0(3) . . . . ?
C1B C11B C12B C13B 178.8(2) . . . . ?
C11B C12B C13B C14B 0.1(4) . . . . ?
C12B C13B C14B C15B -0.1(4) . . . . ?
C13B C14B C15B C16B 0.1(4) . . . . ?
C14B C15B C16B C11B 0.0(4) . . . . ?
C12B C11B C16B C15B 0.0(3) . . . . ?
C1B C11B C16B C15B -178.8(2) . . . . ?
C4B C3B C31B C36B -38.3(3) . . . . ?
C2B C3B C31B C36B 140.2(2) . . . . ?
C4B C3B C31B C32B 145.3(2) . . . . ?
C2B C3B C31B C32B -36.1(3) . . . . ?
C36B C31B C32B C33B 0.7(3) . . . . ?
C3B C31B C32B C33B 177.41(19) . . . . ?
C31B C32B C33B C34B -0.6(3) . . . . ?
C32B C33B C34B N34B -178.0(2) . . . . ?
C32B C33B C34B C35B 0.2(3) . . . . ?
N34B C34B C35B C36B 178.2(2) . . . . ?
C33B C34B C35B C36B -0.1(3) . . . . ?
C34B C35B C36B C31B 0.3(3) . . . . ?
C32B C31B C36B C35B -0.6(3) . . . . ?
C3B C31B C36B C35B -177.09(19) . . . . ?
C33B C34B N34B C37B -18.5(4) . . . . ?
C35B C34B N34B C37B 163.4(2) . . . . ?
C33B C34B N34B C38B 176.0(2) . . . . ?
C35B C34B N34B C38B -2.2(4) . . . . ?
